data_2231680
loop_
_publ_author_name
'Zhang, Jiwen'
'Gao, Peng'
'Li, Longbo'
'Wu, Wenjun'

_publ_section_title
;
 4\a,6\a-Dihydroxy-1\b-methylsulfonyl-8\a,9\a-epoxy-2\b,12-epoxymethano-\b-dihydroagarofuran
;
_journal_coeditor_code QM2023
_journal_issue 9
_journal_name_full 'Acta Crystallographica Section E'
_journal_page_first o2496
_journal_paper_doi 10.1107/S1600536811034179
_journal_volume 67
_journal_year 2011
_chemical_formula_iupac 'C16 H24 O8 S'
_chemical_formula_moiety 'C16 H24 O8 S'
_chemical_formula_sum 'C16 H24 O8 S'
_chemical_formula_weight 376.41
_chemical_name_common Dihydroagarofuran
_chemical_name_systematic
;
4\a,6\a-Dihydroxy-1\b-methylsulfonyl-8\a,9\a-epoxy-2\b,12-epoxymethano-
\b-dihydroagarofuran
;
_space_group_IT_number 19
_symmetry_cell_setting orthorhombic
_symmetry_space_group_name_Hall 'P 2ac 2ab'
_symmetry_space_group_name_H-M 'P 21 21 21'
_atom_sites_solution_hydrogens geom
_atom_sites_solution_primary direct
_atom_sites_solution_secondary difmap
_audit_creation_method SHELXL-97
_cell_angle_alpha 90.00
_cell_angle_beta 90.00
_cell_angle_gamma 90.00
_cell_formula_units_Z 4
_cell_length_a 9.530(3)
_cell_length_b 10.228(3)
_cell_length_c 17.424(5)
_cell_measurement_reflns_used 2687
_cell_measurement_temperature 296(2)
_cell_measurement_theta_max 22.47
_cell_measurement_theta_min 2.31
_cell_volume 1698.4(9)
_computing_cell_refinement 'SAINT (Bruker, 2001)'
_computing_data_collection 'APEX2 (Bruker, 2005)'
_computing_data_reduction 'SAINT (Bruker, 2001)'
_computing_molecular_graphics 'SHELXTL (Sheldrick, 2008)'
_computing_publication_material 'SHELXTL (Sheldrick, 2008)'
_computing_structure_refinement 'SHELXL97 (Sheldrick, 2008)'
_computing_structure_solution 'SHELXS97 (Sheldrick, 2008)'
_diffrn_ambient_temperature 296(2)
_diffrn_measured_fraction_theta_full 0.996
_diffrn_measured_fraction_theta_max 0.996
_diffrn_measurement_device_type 'Bruker APEXII CCD'
_diffrn_measurement_method '\f and \w scans'
_diffrn_radiation_monochromator graphite
_diffrn_radiation_source 'fine-focus sealed tube'
_diffrn_radiation_type MoK\a
_diffrn_radiation_wavelength 0.71073
_diffrn_reflns_av_R_equivalents 0.0338
_diffrn_reflns_av_sigmaI/netI 0.0420
_diffrn_reflns_limit_h_max 7
_diffrn_reflns_limit_h_min -11
_diffrn_reflns_limit_k_max 12
_diffrn_reflns_limit_k_min -12
_diffrn_reflns_limit_l_max 20
_diffrn_reflns_limit_l_min -21
_diffrn_reflns_number 8175
_diffrn_reflns_theta_full 25.50
_diffrn_reflns_theta_max 25.50
_diffrn_reflns_theta_min 2.31
_exptl_absorpt_coefficient_mu 0.233
_exptl_absorpt_correction_T_max 0.9526
_exptl_absorpt_correction_T_min 0.9440
_exptl_absorpt_correction_type multi-scan
_exptl_absorpt_process_details '(<i>SADABS</i>; Sheldrick, 1996)'
_exptl_crystal_colour colorless
_exptl_crystal_density_diffrn 1.472
_exptl_crystal_density_method 'not measured'
_exptl_crystal_description block
_exptl_crystal_F_000 800
_exptl_crystal_size_max 0.25
_exptl_crystal_size_mid 0.22
_exptl_crystal_size_min 0.21
_refine_diff_density_max 0.189
_refine_diff_density_min -0.201
_refine_ls_abs_structure_details 'Flack (1983), 1325 Friedel pairs'
_refine_ls_abs_structure_Flack 0.13(9)
_refine_ls_extinction_method none
_refine_ls_goodness_of_fit_ref 1.056
_refine_ls_hydrogen_treatment constr
_refine_ls_matrix_type full
_refine_ls_number_parameters 232
_refine_ls_number_reflns 3151
_refine_ls_number_restraints 0
_refine_ls_restrained_S_all 1.056
_refine_ls_R_factor_all 0.0489
_refine_ls_R_factor_gt 0.0388
_refine_ls_shift/su_max 0.000
_refine_ls_shift/su_mean 0.000
_refine_ls_structure_factor_coef Fsqd
_refine_ls_weighting_details 'calc w=1/[\s^2^(Fo^2^)+(0.0384P)^2^+0.1350P] where P=(Fo^2^+2Fc^2^)/3'
_refine_ls_weighting_scheme calc
_refine_ls_wR_factor_gt 0.0812
_refine_ls_wR_factor_ref 0.0852
_reflns_number_gt 2633
_reflns_number_total 3151
_reflns_threshold_expression >2sigma(I)
_cod_data_source_file qm2023.cif
_cod_data_source_block I
_cod_original_cell_volume 1698.3(9)
_cod_original_sg_symbol_H-M P2(1)2(1)2(1)
_cod_database_code 2231680
_cod_database_fobs_code 2231680

loop_
_symmetry_equiv_pos_as_xyz
'x, y, z'
'-x+1/2, -y, z+1/2'
'-x, y+1/2, -z+1/2'
'x+1/2, -y+1/2, -z'

loop_
_atom_site_type_symbol
_atom_site_label
_atom_site_fract_x
_atom_site_fract_y
_atom_site_fract_z
_atom_site_U_iso_or_equiv
_atom_site_adp_type
_atom_site_calc_flag
_atom_site_refinement_flags
_atom_site_occupancy
_atom_site_symmetry_multiplicity
C C1 0.8202(3) 0.4554(2) 0.91912(13) 0.0328(6) Uani d . 1 1
C C2 0.9087(3) 0.5765(2) 0.90120(14) 0.0346(6) Uani d . 1 1
H H2 0.8965 0.6079 0.8485 0.042 Uiso calc R 1 1
C C3 1.0539(3) 0.5224(3) 0.91630(14) 0.0426(7) Uani d . 1 1
H H3 1.1223 0.5932 0.9220 0.051 Uiso calc R 1 1
C C4 1.0957(3) 0.4311(3) 0.85095(16) 0.0463(7) Uani d . 1 1
H H4A 1.1915 0.4021 0.8590 0.056 Uiso calc R 1 1
H H4B 1.0930 0.4793 0.8030 0.056 Uiso calc R 1 1
C C5 1.0002(3) 0.3113(3) 0.84427(14) 0.0390(6) Uani d . 1 1
C C6 0.8443(3) 0.3563(2) 0.85189(13) 0.0303(6) Uani d . 1 1
C C7 0.7308(3) 0.2501(3) 0.85700(16) 0.0423(7) Uani d . 1 1
H H7 0.7108 0.2316 0.9111 0.051 Uiso calc R 1 1
C C8 0.6076(3) 0.3248(3) 0.82229(14) 0.0422(7) Uani d . 1 1
H H8 0.5317 0.2652 0.8077 0.051 Uiso calc R 1 1
C C9 0.5590(3) 0.4210(3) 0.88392(16) 0.0444(7) Uani d . 1 1
H H9 0.4683 0.4023 0.9081 0.053 Uiso calc R 1 1
C C10 0.6664(3) 0.4827(2) 0.93331(15) 0.0388(6) Uani d . 1 1
H H10 0.6393 0.4986 0.9867 0.047 Uiso calc R 1 1
C C11 0.8932(3) 0.4131(3) 0.99432(15) 0.0477(7) Uani d . 1 1
H H11A 0.8498 0.4555 1.0381 0.057 Uiso calc R 1 1
H H11B 0.8863 0.3192 1.0010 0.057 Uiso calc R 1 1
C C12 0.6735(3) 0.3883(3) 0.75151(14) 0.0382(6) Uani d . 1 1
C C13 0.6056(3) 0.5133(3) 0.72187(17) 0.0538(8) Uani d . 1 1
H H13A 0.6224 0.5830 0.7576 0.081 Uiso calc R 1 1
H H13B 0.5063 0.5000 0.7164 0.081 Uiso calc R 1 1
H H13C 0.6452 0.5356 0.6729 0.081 Uiso calc R 1 1
C C14 0.6857(3) 0.2946(3) 0.68275(15) 0.0531(8) Uani d . 1 1
H H14A 0.7452 0.3329 0.6444 0.080 Uiso calc R 1 1
H H14B 0.5943 0.2793 0.6615 0.080 Uiso calc R 1 1
H H14C 0.7254 0.2132 0.6995 0.080 Uiso calc R 1 1
C C15 1.0454(4) 0.2017(3) 0.89920(18) 0.0582(9) Uani d . 1 1
H H15A 0.9702 0.1399 0.9047 0.087 Uiso calc R 1 1
H H15B 1.0677 0.2384 0.9484 0.087 Uiso calc R 1 1
H H15C 1.1266 0.1582 0.8788 0.087 Uiso calc R 1 1
C C16 0.7165(3) 0.8404(3) 0.88369(19) 0.0586(8) Uani d . 1 1
H H16A 0.6393 0.8104 0.9143 0.088 Uiso calc R 1 1
H H16B 0.7223 0.7891 0.8377 0.088 Uiso calc R 1 1
H H16C 0.7025 0.9306 0.8705 0.088 Uiso calc R 1 1
O O1 1.0156(2) 0.2516(2) 0.76988(11) 0.0515(5) Uani d . 1 1
H H1 0.9832 0.3003 0.7370 0.077 Uiso calc R 1 1
O O2 0.7634(3) 0.13165(18) 0.81877(13) 0.0598(6) Uani d . 1 1
H H2A 0.8383 0.1396 0.7961 0.090 Uiso calc R 1 1
O O3 1.0372(2) 0.4519(2) 0.98764(10) 0.0540(6) Uani d . 1 1
O O4 0.59795(19) 0.56021(18) 0.87714(11) 0.0489(5) Uani d . 1 1
O O5 0.81435(16) 0.42256(15) 0.77981(8) 0.0310(4) Uani d . 1 1
O O6 0.87426(18) 0.67549(17) 0.95895(9) 0.0407(4) Uani d . 1 1
O O7 0.9879(2) 0.85121(19) 0.88633(12) 0.0590(6) Uani d . 1 1
O O8 0.8610(2) 0.89333(19) 1.00595(11) 0.0558(5) Uani d . 1 1
S S1 0.87153(7) 0.82442(6) 0.93543(4) 0.04001(18) Uani d . 1 1

loop_
_atom_site_aniso_label
_atom_site_aniso_U_11
_atom_site_aniso_U_22
_atom_site_aniso_U_33
_atom_site_aniso_U_12
_atom_site_aniso_U_13
_atom_site_aniso_U_23
C1 0.0404(14) 0.0302(13) 0.0278(13) -0.0028(12) 0.0013(11) 0.0036(11)
C2 0.0408(15) 0.0339(14) 0.0293(12) -0.0035(12) -0.0021(11) -0.0016(12)
C3 0.0402(16) 0.0470(17) 0.0406(15) -0.0038(14) -0.0085(12) 0.0057(14)
C4 0.0324(15) 0.0525(19) 0.0539(17) 0.0080(14) -0.0023(13) 0.0076(15)
C5 0.0423(15) 0.0369(15) 0.0378(14) 0.0094(14) -0.0046(12) 0.0021(13)
C6 0.0372(15) 0.0265(13) 0.0273(12) 0.0023(11) -0.0007(11) 0.0044(10)
C7 0.0555(17) 0.0296(14) 0.0418(16) -0.0075(14) 0.0082(14) -0.0024(13)
C8 0.0367(15) 0.0397(16) 0.0502(15) -0.0110(14) 0.0013(12) -0.0043(14)
C9 0.0360(14) 0.0453(17) 0.0518(16) -0.0074(13) 0.0099(13) -0.0013(14)
C10 0.0430(16) 0.0378(15) 0.0355(13) -0.0011(12) 0.0092(13) 0.0052(13)
C11 0.0603(19) 0.0474(17) 0.0353(14) 0.0002(15) -0.0053(14) 0.0032(13)
C12 0.0309(14) 0.0440(17) 0.0396(15) -0.0021(13) -0.0042(12) -0.0073(12)
C13 0.0502(19) 0.064(2) 0.0476(16) 0.0101(16) -0.0130(15) 0.0021(16)
C14 0.0508(17) 0.062(2) 0.0463(17) -0.0026(16) -0.0084(14) -0.0189(15)
C15 0.065(2) 0.0468(19) 0.063(2) 0.0182(16) -0.0101(16) 0.0088(17)
C16 0.061(2) 0.0390(18) 0.076(2) -0.0010(16) -0.0203(16) 0.0003(17)
O1 0.0583(13) 0.0482(13) 0.0481(12) 0.0175(11) 0.0052(11) -0.0063(10)
O2 0.0803(16) 0.0256(10) 0.0734(15) -0.0025(11) 0.0017(12) -0.0087(10)
O3 0.0535(13) 0.0666(14) 0.0420(11) 0.0020(11) -0.0171(10) 0.0074(11)
O4 0.0431(11) 0.0423(12) 0.0614(12) 0.0022(10) 0.0045(9) 0.0029(10)
O5 0.0323(9) 0.0312(9) 0.0294(8) -0.0006(8) -0.0029(7) 0.0035(8)
O6 0.0544(11) 0.0357(10) 0.0318(9) -0.0046(10) -0.0022(8) -0.0062(8)
O7 0.0615(13) 0.0448(13) 0.0707(13) -0.0125(11) 0.0216(11) -0.0122(11)
O8 0.0592(13) 0.0517(12) 0.0565(12) -0.0056(11) -0.0002(11) -0.0267(10)
S1 0.0402(4) 0.0345(4) 0.0453(4) -0.0067(3) 0.0010(3) -0.0108(3)

loop_
_atom_type_symbol
_atom_type_description
_atom_type_scat_dispersion_real
_atom_type_scat_dispersion_imag
_atom_type_scat_source
C C 0.0033 0.0016 'International Tables Vol C Tables 4.2.6.8 and 6.1.1.4'
H H 0.0000 0.0000 'International Tables Vol C Tables 4.2.6.8 and 6.1.1.4'
O O 0.0106 0.0060 'International Tables Vol C Tables 4.2.6.8 and 6.1.1.4'
S S 0.1246 0.1234 'International Tables Vol C Tables 4.2.6.8 and 6.1.1.4'

loop_
_geom_angle_atom_site_label_1
_geom_angle_atom_site_label_2
_geom_angle_atom_site_label_3
_geom_angle
C10 C1 C2 114.7(2)
C10 C1 C11 110.5(2)
C2 C1 C11 98.7(2)
C10 C1 C6 112.6(2)
C2 C1 C6 106.88(19)
C11 C1 C6 112.8(2)
O6 C2 C3 109.8(2)
O6 C2 C1 107.20(19)
C3 C2 C1 99.9(2)
O6 C2 H2 113.0
C3 C2 H2 113.0
C1 C2 H2 113.0
O3 C3 C2 103.4(2)
O3 C3 C4 111.4(2)
C2 C3 C4 109.5(2)
O3 C3 H3 110.8
C2 C3 H3 110.8
C4 C3 H3 110.8
C3 C4 C5 113.0(2)
C3 C4 H4A 109.0
C5 C4 H4A 109.0
C3 C4 H4B 109.0
C5 C4 H4B 109.0
H4A C4 H4B 107.8
O1 C5 C4 110.3(2)
O1 C5 C15 102.9(2)
C4 C5 C15 111.7(2)
O1 C5 C6 107.38(19)
C4 C5 C6 108.9(2)
C15 C5 C6 115.4(2)
O5 C6 C7 103.96(19)
O5 C6 C5 104.51(18)
C7 C6 C5 117.8(2)
O5 C6 C1 108.37(17)
C7 C6 C1 108.1(2)
C5 C6 C1 113.21(19)
O2 C7 C8 114.2(2)
O2 C7 C6 115.0(2)
C8 C7 C6 99.5(2)
O2 C7 H7 109.2
C8 C7 H7 109.2
C6 C7 H7 109.2
C7 C8 C9 106.1(2)
C7 C8 C12 102.5(2)
C9 C8 C12 114.7(2)
C7 C8 H8 111.0
C9 C8 H8 111.0
C12 C8 H8 111.0
O4 C9 C10 57.38(16)
O4 C9 C8 119.2(2)
C10 C9 C8 118.3(2)
O4 C9 H9 116.3
C10 C9 H9 116.3
C8 C9 H9 116.3
O4 C10 C9 61.24(17)
O4 C10 C1 115.9(2)
C9 C10 C1 119.8(2)
O4 C10 H10 116.2
C9 C10 H10 116.2
C1 C10 H10 116.2
O3 C11 C1 106.6(2)
O3 C11 H11A 110.4
C1 C11 H11A 110.4
O3 C11 H11B 110.4
C1 C11 H11B 110.4
H11A C11 H11B 108.6
O5 C12 C13 107.5(2)
O5 C12 C8 101.85(19)
C13 C12 C8 117.1(2)
O5 C12 C14 109.9(2)
C13 C12 C14 106.9(2)
C8 C12 C14 113.3(2)
C12 C13 H13A 109.5
C12 C13 H13B 109.5
H13A C13 H13B 109.5
C12 C13 H13C 109.5
H13A C13 H13C 109.5
H13B C13 H13C 109.5
C12 C14 H14A 109.5
C12 C14 H14B 109.5
H14A C14 H14B 109.5
C12 C14 H14C 109.5
H14A C14 H14C 109.5
H14B C14 H14C 109.5
C5 C15 H15A 109.5
C5 C15 H15B 109.5
H15A C15 H15B 109.5
C5 C15 H15C 109.5
H15A C15 H15C 109.5
H15B C15 H15C 109.5
S1 C16 H16A 109.5
S1 C16 H16B 109.5
H16A C16 H16B 109.5
S1 C16 H16C 109.5
H16A C16 H16C 109.5
H16B C16 H16C 109.5
C5 O1 H1 109.5
C7 O2 H2A 109.5
C11 O3 C3 108.27(19)
C10 O4 C9 61.38(17)
C6 O5 C12 110.91(17)
C2 O6 S1 119.51(14)
O8 S1 O7 118.56(12)
O8 S1 O6 104.81(11)
O7 S1 O6 109.17(11)
O8 S1 C16 110.00(15)
O7 S1 C16 109.34(14)
O6 S1 C16 103.88(12)

loop_
_geom_bond_atom_site_label_1
_geom_bond_atom_site_label_2
_geom_bond_distance
C1 C10 1.512(3)
C1 C2 1.531(4)
C1 C11 1.545(3)
C1 C6 1.566(3)
C2 O6 1.465(3)
C2 C3 1.513(4)
C2 H2 0.9800
C3 O3 1.446(3)
C3 C4 1.525(4)
C3 H3 0.9800
C4 C5 1.531(4)
C4 H4A 0.9700
C4 H4B 0.9700
C5 O1 1.440(3)
C5 C15 1.536(4)
C5 C6 1.561(3)
C6 O5 1.455(3)
C6 C7 1.535(4)
C7 O2 1.417(3)
C7 C8 1.526(4)
C7 H7 0.9800
C8 C9 1.528(4)
C8 C12 1.529(4)
C8 H8 0.9800
C9 O4 1.476(3)
C9 C10 1.478(4)
C9 H9 0.9800
C10 O4 1.419(3)
C10 H10 0.9800
C11 O3 1.433(3)
C11 H11A 0.9700
C11 H11B 0.9700
C12 O5 1.472(3)
C12 C13 1.523(4)
C12 C14 1.538(4)
C13 H13A 0.9600
C13 H13B 0.9600
C13 H13C 0.9600
C14 H14A 0.9600
C14 H14B 0.9600
C14 H14C 0.9600
C15 H15A 0.9600
C15 H15B 0.9600
C15 H15C 0.9600
C16 S1 1.738(3)
C16 H16A 0.9600
C16 H16B 0.9600
C16 H16C 0.9600
O1 H1 0.8200
O2 H2A 0.8200
O6 S1 1.5777(19)
O7 S1 1.427(2)
O8 S1 1.4201(18)

loop_
_geom_hbond_atom_site_label_D
_geom_hbond_atom_site_label_H
_geom_hbond_atom_site_label_A
_geom_hbond_site_symmetry_A
_geom_hbond_distance_DH
_geom_hbond_distance_HA
_geom_hbond_distance_DA
_geom_hbond_angle_DHA
_geom_hbond_publ_flag
C16 H16C O2 1_565 0.96 2.32 3.218(4) 156 yes

loop_
_geom_torsion_atom_site_label_1
_geom_torsion_atom_site_label_2
_geom_torsion_atom_site_label_3
_geom_torsion_atom_site_label_4
_geom_torsion
C10 C1 C2 O6 48.0(3)
C11 C1 C2 O6 -69.4(2)
C6 C1 C2 O6 173.55(17)
C10 C1 C2 C3 162.4(2)
C11 C1 C2 C3 45.1(2)
C6 C1 C2 C3 -72.0(2)
O6 C2 C3 O3 67.6(2)
C1 C2 C3 O3 -44.9(2)
O6 C2 C3 C4 -173.6(2)
C1 C2 C3 C4 74.0(2)
O3 C3 C4 C5 50.7(3)
C2 C3 C4 C5 -63.0(3)
C3 C4 C5 O1 162.3(2)
C3 C4 C5 C15 -84.0(3)
C3 C4 C5 C6 44.7(3)
O1 C5 C6 O5 -46.7(2)
C4 C5 C6 O5 72.7(2)
C15 C5 C6 O5 -160.7(2)
O1 C5 C6 C7 68.1(3)
C4 C5 C6 C7 -172.5(2)
C15 C5 C6 C7 -46.0(3)
O1 C5 C6 C1 -164.40(19)
C4 C5 C6 C1 -45.0(3)
C15 C5 C6 C1 81.6(3)
C10 C1 C6 O5 73.0(2)
C2 C1 C6 O5 -53.8(2)
C11 C1 C6 O5 -161.2(2)
C10 C1 C6 C7 -39.1(3)
C2 C1 C6 C7 -165.9(2)
C11 C1 C6 C7 86.7(3)
C10 C1 C6 C5 -171.5(2)
C2 C1 C6 C5 61.7(2)
C11 C1 C6 C5 -45.7(3)
O5 C6 C7 O2 85.7(3)
C5 C6 C7 O2 -29.4(3)
C1 C6 C7 O2 -159.3(2)
O5 C6 C7 C8 -36.8(2)
C5 C6 C7 C8 -151.9(2)
C1 C6 C7 C8 78.2(2)
O2 C7 C8 C9 162.0(2)
C6 C7 C8 C9 -74.9(2)
O2 C7 C8 C12 -77.3(3)
C6 C7 C8 C12 45.7(2)
C7 C8 C9 O4 102.8(3)
C12 C8 C9 O4 -9.5(3)
C7 C8 C9 C10 36.4(3)
C12 C8 C9 C10 -76.0(3)
C8 C9 C10 O4 108.3(3)
O4 C9 C10 C1 -105.0(3)
C8 C9 C10 C1 3.3(4)
C2 C1 C10 O4 50.3(3)
C11 C1 C10 O4 160.8(2)
C6 C1 C10 O4 -72.2(3)
C2 C1 C10 C9 120.5(3)
C11 C1 C10 C9 -129.0(3)
C6 C1 C10 C9 -2.0(3)
C10 C1 C11 O3 -151.7(2)
C2 C1 C11 O3 -31.1(3)
C6 C1 C11 O3 81.4(3)
C7 C8 C12 O5 -37.4(2)
C9 C8 C12 O5 77.1(2)
C7 C8 C12 C13 -154.3(2)
C9 C8 C12 C13 -39.8(3)
C7 C8 C12 C14 80.6(2)
C9 C8 C12 C14 -165.0(2)
C1 C11 O3 C3 3.9(3)
C2 C3 O3 C11 25.7(3)
C4 C3 O3 C11 -91.7(3)
C1 C10 O4 C9 111.3(3)
C8 C9 O4 C10 -106.7(3)
C7 C6 O5 C12 14.6(2)
C5 C6 O5 C12 138.72(19)
C1 C6 O5 C12 -100.3(2)
C13 C12 O5 C6 137.7(2)
C8 C12 O5 C6 14.1(2)
C14 C12 O5 C6 -106.2(2)
C3 C2 O6 S1 107.6(2)
C1 C2 O6 S1 -144.83(16)
C2 O6 S1 O8 -169.57(16)
C2 O6 S1 O7 -41.58(19)
C2 O6 S1 C16 75.0(2)

loop_
_cod_related_entry_id
_cod_related_entry_database
_cod_related_entry_code
1 ChemSpider 30656972
